data_7038455
loop_
_publ_author_name
'McKeown, P.'
'Davidson, M. G.'
'Lowe, J. P.'
'Mahon, M. F.'
'Thomas, L. H.'
'Woodman, T. J.'
'Jones, M. D.'

_publ_section_title
;
 Aminopiperidine based complexes for lactide polymerisation.
;
_journal_issue 12
_journal_name_full 'Dalton transactions (Cambridge, England : 2003)'
_journal_page_first 5374
_journal_page_last 5387
_journal_paper_doi 10.1039/c5dt04695e
_journal_volume 45
_journal_year 2016
_chemical_formula_sum 'C32 H46 Al Cl2 N2 O2'
_chemical_formula_weight 588.59
_space_group_crystal_system triclinic
_space_group_IT_number 2
_space_group_name_Hall '-P 1'
_space_group_name_H-M_alt 'P -1'
_symmetry_space_group_name_Hall '-P 1'
_symmetry_space_group_name_H-M 'P -1'
_atom_sites_solution_hydrogens geom
_atom_sites_solution_primary difmap
_atom_sites_solution_secondary difmap
_audit_creation_method SHELXL-2014/7
_audit_update_record
;
2015-10-20 deposited with the CCDC.
2016-02-18 downloaded from the CCDC.
;
_cell_angle_alpha 74.378(3)
_cell_angle_beta 87.933(5)
_cell_angle_gamma 79.786(3)
_cell_formula_units_Z 2
_cell_length_a 8.7940(8)
_cell_length_b 12.2980(8)
_cell_length_c 15.3990(8)
_cell_measurement_temperature 150(2)
_cell_volume 1578.3(2)
_computing_cell_refinement 'HKL Scalepack (Otwinowski & Minor 1997)'
_computing_data_collection 'Collect (Bruker AXS BV, 1997-2004)'
_computing_data_reduction 'HKL Denzo and Scalepack (Otwinowski & Minor 1997)'
_computing_structure_refinement 'SHELXL-2014/7 (Sheldrick, 2014)'
_diffrn_ambient_temperature 150(2)
_diffrn_measured_fraction_theta_full 0.992
_diffrn_measured_fraction_theta_max 0.990
_diffrn_measurement_device_type 'kappa CCD'
_diffrn_radiation_type MoK\a
_diffrn_radiation_wavelength 0.71073
_diffrn_reflns_av_R_equivalents 0.0446
_diffrn_reflns_av_unetI/netI 0.0290
_diffrn_reflns_Laue_measured_fraction_full 0.992
_diffrn_reflns_Laue_measured_fraction_max 0.990
_diffrn_reflns_limit_h_max 11
_diffrn_reflns_limit_h_min -11
_diffrn_reflns_limit_k_max 15
_diffrn_reflns_limit_k_min -15
_diffrn_reflns_limit_l_max 19
_diffrn_reflns_limit_l_min -19
_diffrn_reflns_number 33901
_diffrn_reflns_point_group_measured_fraction_full 0.992
_diffrn_reflns_point_group_measured_fraction_max 0.990
_diffrn_reflns_theta_full 25.242
_diffrn_reflns_theta_max 27.509
_diffrn_reflns_theta_min 3.629
_exptl_absorpt_coefficient_mu 0.264
_exptl_absorpt_correction_T_max 0.9740
_exptl_absorpt_correction_T_min 0.9440
_exptl_absorpt_correction_type multi-scan
_exptl_absorpt_process_details 'SORTAV (Blessing, 1997)'
_exptl_crystal_colour colourless
_exptl_crystal_density_diffrn 1.238
_exptl_crystal_description block
_exptl_crystal_F_000 630
_exptl_crystal_size_max 0.200
_exptl_crystal_size_mid 0.200
_exptl_crystal_size_min 0.100
_refine_diff_density_max 0.346
_refine_diff_density_min -0.341
_refine_diff_density_rms 0.066
_refine_ls_extinction_method none
_refine_ls_goodness_of_fit_ref 1.061
_refine_ls_hydrogen_treatment constr
_refine_ls_matrix_type full
_refine_ls_number_parameters 360
_refine_ls_number_reflns 7167
_refine_ls_number_restraints 0
_refine_ls_restrained_S_all 1.061
_refine_ls_R_factor_all 0.0465
_refine_ls_R_factor_gt 0.0367
_refine_ls_shift/su_max 0.001
_refine_ls_shift/su_mean 0.000
_refine_ls_structure_factor_coef Fsqd
_refine_ls_weighting_details 'w=1/[\s^2^(Fo^2^)+(0.0503P)^2^+0.5223P] where P=(Fo^2^+2Fc^2^)/3'
_refine_ls_weighting_scheme calc
_refine_ls_wR_factor_gt 0.0946
_refine_ls_wR_factor_ref 0.1011
_reflns_Friedel_coverage 0.000
_reflns_number_gt 6074
_reflns_number_total 7167
_reflns_threshold_expression 'I > 2\s(I)'
_cod_data_source_file c5dt04695e2.cif
_cod_data_source_block Al_1_Me
_cod_depositor_comments 'Adding full bibliography for 7038454--7038468.cif.'
_cod_database_code 7038455
_shelx_shelxl_version_number 2014/7
_shelx_space_group_comment
;
The symmetry employed for this shelxl refinement is uniquely defined
by the following loop, which should always be used as a source of
symmetry information in preference to the above space-group names.
They are only intended as comments.
;
_shelx_estimated_absorpt_t_min 0.949
_shelx_estimated_absorpt_t_max 0.974

loop_
_space_group_symop_operation_xyz
'x, y, z'
'-x, -y, -z'

loop_
_atom_site_label
_atom_site_type_symbol
_atom_site_fract_x
_atom_site_fract_y
_atom_site_fract_z
_atom_site_U_iso_or_equiv
_atom_site_adp_type
_atom_site_occupancy
_atom_site_site_symmetry_order
_atom_site_calc_flag
_atom_site_refinement_flags_posn
_atom_site_refinement_flags_adp
Cl1 Cl 0.64512(4) 0.61181(3) 0.07274(2) 0.02992(9) Uani 1 1 d . .
Al1 Al 0.43793(4) 0.34647(3) 0.29259(3) 0.02185(10) Uani 1 1 d . .
O1 O 0.55971(11) 0.21915(8) 0.28960(7) 0.0268(2) Uani 1 1 d . .
N1 N 0.24805(12) 0.31934(9) 0.24136(7) 0.0208(2) Uani 1 1 d . .
C1 C 0.42387(19) 0.37932(14) 0.40942(10) 0.0337(3) Uani 1 1 d . .
H1A H 0.5250 0.3905 0.4266 0.051 Uiso 1 1 calc R U
H1B H 0.3915 0.3150 0.4546 0.051 Uiso 1 1 calc R U
H1C H 0.3479 0.4491 0.4060 0.051 Uiso 1 1 calc R U
Cl2 Cl 0.09723(5) 0.76455(4) -0.10054(3) 0.04380(12) Uani 1 1 d . .
O2 O 0.47912(11) 0.45754(8) 0.20247(6) 0.0255(2) Uani 1 1 d . .
N2 N 0.08296(13) 0.46887(9) 0.26791(8) 0.0233(2) Uani 1 1 d . .
C3 C 0.59975(14) 0.01225(11) 0.33324(8) 0.0205(2) Uani 1 1 d . .
C4 C 0.54270(15) -0.08478(11) 0.32795(9) 0.0221(3) Uani 1 1 d . .
H4 H 0.5980 -0.1577 0.3592 0.027 Uiso 1 1 calc R U
C5 C 0.40919(15) -0.08166(11) 0.27961(9) 0.0226(3) Uani 1 1 d . .
C6 C 0.33133(15) 0.02614(11) 0.23329(9) 0.0232(3) Uani 1 1 d . .
H6 H 0.2405 0.0319 0.1996 0.028 Uiso 1 1 calc R U
C7 C 0.38404(15) 0.12573(11) 0.23541(9) 0.0219(3) Uani 1 1 d . .
C8 C 0.74669(15) 0.00276(11) 0.38784(9) 0.0225(3) Uani 1 1 d . .
C9 C 0.82202(17) -0.12222(12) 0.42890(11) 0.0319(3) Uani 1 1 d . .
H9A H 0.7489 -0.1623 0.4692 0.048 Uiso 1 1 calc R U
H9B H 0.9149 -0.1245 0.4632 0.048 Uiso 1 1 calc R U
H9C H 0.8505 -0.1598 0.3806 0.048 Uiso 1 1 calc R U
C10 C 0.86711(17) 0.06077(13) 0.32672(11) 0.0341(3) Uani 1 1 d . .
H10A H 0.8902 0.0255 0.2767 0.051 Uiso 1 1 calc R U
H10B H 0.9618 0.0512 0.3616 0.051 Uiso 1 1 calc R U
H10C H 0.8262 0.1427 0.3027 0.051 Uiso 1 1 calc R U
C11 C 0.70886(19) 0.05873(15) 0.46587(11) 0.0382(4) Uani 1 1 d . .
H11A H 0.6639 0.1398 0.4416 0.057 Uiso 1 1 calc R U
H11B H 0.8038 0.0524 0.4997 0.057 Uiso 1 1 calc R U
H11C H 0.6348 0.0196 0.5061 0.057 Uiso 1 1 calc R U
C12 C 0.35053(16) -0.19276(11) 0.28164(10) 0.0267(3) Uani 1 1 d . .
C13 C 0.4844(2) -0.28919(14) 0.27777(14) 0.0445(4) Uani 1 1 d . .
H13A H 0.4435 -0.3565 0.2730 0.067 Uiso 1 1 calc R U
H13B H 0.5478 -0.3093 0.3327 0.067 Uiso 1 1 calc R U
H13C H 0.5479 -0.2636 0.2251 0.067 Uiso 1 1 calc R U
C14 C 0.2658(2) -0.23048(16) 0.37035(13) 0.0491(5) Uani 1 1 d . .
H14A H 0.1752 -0.1722 0.3727 0.074 Uiso 1 1 calc R U
H14B H 0.3354 -0.2399 0.4211 0.074 Uiso 1 1 calc R U
H14C H 0.2327 -0.3036 0.3740 0.074 Uiso 1 1 calc R U
C15 C 0.2412(2) -0.17645(15) 0.20279(14) 0.0532(5) Uani 1 1 d . .
H15A H 0.2147 -0.2505 0.2027 0.080 Uiso 1 1 calc R U
H15B H 0.2917 -0.1451 0.1461 0.080 Uiso 1 1 calc R U
H15C H 0.1468 -0.1233 0.2089 0.080 Uiso 1 1 calc R U
C16 C 0.30062(15) 0.24121(11) 0.18182(9) 0.0229(3) Uani 1 1 d . .
H16A H 0.3704 0.2771 0.1352 0.028 Uiso 1 1 calc R U
H16B H 0.2098 0.2307 0.1508 0.028 Uiso 1 1 calc R U
C17 C 0.14156(16) 0.26869(11) 0.31442(10) 0.0259(3) Uani 1 1 d . .
H17A H 0.1971 0.2366 0.3730 0.031 Uiso 1 1 calc R U
H17B H 0.0980 0.2073 0.2990 0.031 Uiso 1 1 calc R U
C18 C 0.01383(16) 0.37004(11) 0.31809(10) 0.0267(3) Uani 1 1 d . .
H18 H -0.0779 0.3662 0.2832 0.032 Uiso 1 1 calc R U
C19 C -0.03960(19) 0.38289(13) 0.40986(11) 0.0353(3) Uani 1 1 d . .
H19A H 0.0500 0.3845 0.4464 0.042 Uiso 1 1 calc R U
H19B H -0.0887 0.3170 0.4419 0.042 Uiso 1 1 calc R U
C20 C -0.15577(19) 0.49467(14) 0.39742(12) 0.0383(4) Uani 1 1 d . .
H20A H -0.2514 0.4883 0.3685 0.046 Uiso 1 1 calc R U
H20B H -0.1830 0.5081 0.4571 0.046 Uiso 1 1 calc R U
C21 C -0.08766(17) 0.59591(13) 0.33885(11) 0.0340(3) Uani 1 1 d . .
H21A H -0.1672 0.6662 0.3277 0.041 Uiso 1 1 calc R U
H21B H 0.0000 0.6083 0.3715 0.041 Uiso 1 1 calc R U
C22 C -0.03190(16) 0.57498(11) 0.24913(10) 0.0274(3) Uani 1 1 d . .
H22A H -0.1199 0.5674 0.2141 0.033 Uiso 1 1 calc R U
H22B H 0.0151 0.6402 0.2134 0.033 Uiso 1 1 calc R U
C23 C 0.15027(15) 0.43106(11) 0.19101(9) 0.0217(3) Uani 1 1 d . .
H23 H 0.0661 0.4132 0.1580 0.026 Uiso 1 1 calc R U
C24 C 0.23283(15) 0.51500(11) 0.12465(9) 0.0224(3) Uani 1 1 d . .
C25 C 0.14427(16) 0.58856(11) 0.05172(9) 0.0259(3) Uani 1 1 d . .
H25 H 0.0393 0.5824 0.0454 0.031 Uiso 1 1 calc R U
C26 C 0.20881(17) 0.67013(12) -0.01114(9) 0.0283(3) Uani 1 1 d . .
C27 C 0.36315(16) 0.67860(12) -0.00554(9) 0.0268(3) Uani 1 1 d . .
H27 H 0.4074 0.7339 -0.0497 0.032 Uiso 1 1 calc R U
C28 C 0.45089(15) 0.60438(11) 0.06607(9) 0.0235(3) Uani 1 1 d . .
C29 C 0.38895(15) 0.52285(10) 0.13397(9) 0.0214(3) Uani 1 1 d . .
C30 C 0.8244(3) -0.1093(2) 0.10181(18) 0.0727(7) Uani 1 1 d . .
H30A H 0.7877 -0.1752 0.1426 0.109 Uiso 1 1 calc R U
H30B H 0.8980 -0.0824 0.1340 0.109 Uiso 1 1 calc R U
H30C H 0.8755 -0.1321 0.0503 0.109 Uiso 1 1 calc R U
C31 C 0.6884(2) -0.01351(17) 0.06855(13) 0.0480(4) Uani 1 1 d . .
H31A H 0.6381 0.0095 0.1210 0.058 Uiso 1 1 calc R U
H31B H 0.7269 0.0537 0.0292 0.058 Uiso 1 1 calc R U
C32 C 0.5691(2) -0.04688(14) 0.01660(12) 0.0403(4) Uani 1 1 d . .
H32A H 0.5321 -0.1148 0.0558 0.048 Uiso 1 1 calc R U
H32B H 0.6197 -0.0693 -0.0360 0.048 Uiso 1 1 calc R U
C2 C 0.51572(14) 0.12009(11) 0.28624(9) 0.0211(3) Uani 1 1 d . .

loop_
_atom_site_aniso_label
_atom_site_aniso_U_11
_atom_site_aniso_U_22
_atom_site_aniso_U_33
_atom_site_aniso_U_23
_atom_site_aniso_U_13
_atom_site_aniso_U_12
Cl1 0.02390(16) 0.03016(18) 0.03351(19) -0.00297(13) 0.00192(13) -0.00782(13)
Al1 0.0240(2) 0.01592(19) 0.0246(2) -0.00309(14) -0.00264(15) -0.00390(14)
O1 0.0242(5) 0.0161(4) 0.0399(6) -0.0060(4) -0.0065(4) -0.0039(4)
N1 0.0215(5) 0.0152(5) 0.0236(5) -0.0024(4) 0.0007(4) -0.0021(4)
C1 0.0378(8) 0.0354(8) 0.0302(8) -0.0097(6) -0.0010(6) -0.0102(6)
Cl2 0.0411(2) 0.0416(2) 0.0378(2) 0.01279(16) -0.01530(16) -0.01156(17)
O2 0.0239(5) 0.0202(5) 0.0292(5) 0.0001(4) -0.0049(4) -0.0050(4)
N2 0.0216(5) 0.0177(5) 0.0287(6) -0.0041(4) 0.0025(4) -0.0020(4)
C3 0.0199(6) 0.0192(6) 0.0220(6) -0.0048(5) 0.0013(5) -0.0035(5)
C4 0.0230(6) 0.0168(6) 0.0254(6) -0.0043(5) 0.0009(5) -0.0024(5)
C5 0.0230(6) 0.0198(6) 0.0269(7) -0.0092(5) 0.0017(5) -0.0045(5)
C6 0.0209(6) 0.0226(6) 0.0276(7) -0.0094(5) -0.0012(5) -0.0034(5)
C7 0.0216(6) 0.0184(6) 0.0249(6) -0.0060(5) -0.0008(5) -0.0007(5)
C8 0.0214(6) 0.0187(6) 0.0260(6) -0.0031(5) -0.0025(5) -0.0039(5)
C9 0.0300(7) 0.0227(7) 0.0386(8) 0.0008(6) -0.0111(6) -0.0048(6)
C10 0.0231(7) 0.0306(8) 0.0416(8) 0.0049(6) -0.0032(6) -0.0078(6)
C11 0.0366(8) 0.0438(9) 0.0373(8) -0.0191(7) -0.0099(7) -0.0003(7)
C12 0.0258(7) 0.0202(6) 0.0368(8) -0.0109(5) -0.0007(6) -0.0060(5)
C13 0.0373(9) 0.0271(8) 0.0768(13) -0.0276(8) -0.0006(8) -0.0045(7)
C14 0.0592(11) 0.0429(10) 0.0567(11) -0.0216(8) 0.0222(9) -0.0306(9)
C15 0.0643(12) 0.0322(9) 0.0672(12) -0.0117(8) -0.0308(10) -0.0154(8)
C16 0.0233(6) 0.0191(6) 0.0256(6) -0.0062(5) -0.0025(5) -0.0006(5)
C17 0.0245(6) 0.0189(6) 0.0309(7) -0.0009(5) 0.0047(5) -0.0047(5)
C18 0.0238(6) 0.0215(6) 0.0332(7) -0.0042(5) 0.0030(5) -0.0048(5)
C19 0.0350(8) 0.0312(8) 0.0365(8) -0.0053(6) 0.0100(6) -0.0050(6)
C20 0.0338(8) 0.0359(8) 0.0446(9) -0.0134(7) 0.0129(7) -0.0024(6)
C21 0.0278(7) 0.0278(7) 0.0481(9) -0.0152(7) 0.0052(6) -0.0022(6)
C22 0.0219(6) 0.0192(6) 0.0392(8) -0.0061(5) -0.0007(5) -0.0008(5)
C23 0.0198(6) 0.0166(6) 0.0269(6) -0.0031(5) -0.0016(5) -0.0022(5)
C24 0.0246(6) 0.0173(6) 0.0245(6) -0.0046(5) 0.0009(5) -0.0036(5)
C25 0.0247(6) 0.0228(6) 0.0285(7) -0.0037(5) -0.0034(5) -0.0037(5)
C26 0.0311(7) 0.0251(7) 0.0248(7) -0.0002(5) -0.0047(5) -0.0038(6)
C27 0.0301(7) 0.0230(7) 0.0249(7) -0.0021(5) 0.0024(5) -0.0056(5)
C28 0.0227(6) 0.0212(6) 0.0267(7) -0.0065(5) 0.0018(5) -0.0044(5)
C29 0.0236(6) 0.0161(6) 0.0237(6) -0.0050(5) -0.0007(5) -0.0017(5)
C30 0.0495(12) 0.0772(16) 0.0850(17) -0.0183(13) -0.0235(12) 0.0055(11)
C31 0.0466(10) 0.0478(10) 0.0464(10) -0.0083(8) -0.0087(8) -0.0043(8)
C32 0.0439(9) 0.0333(8) 0.0396(9) -0.0054(7) -0.0045(7) -0.0015(7)
C2 0.0212(6) 0.0173(6) 0.0253(6) -0.0061(5) 0.0017(5) -0.0042(5)

loop_
_atom_type_symbol
_atom_type_description
_atom_type_scat_dispersion_real
_atom_type_scat_dispersion_imag
_atom_type_scat_source
C C 0.0033 0.0016 'International Tables Vol C Tables 4.2.6.8 and 6.1.1.4'
H H 0.0000 0.0000 'International Tables Vol C Tables 4.2.6.8 and 6.1.1.4'
O O 0.0106 0.0060 'International Tables Vol C Tables 4.2.6.8 and 6.1.1.4'
N N 0.0061 0.0033 'International Tables Vol C Tables 4.2.6.8 and 6.1.1.4'
Al Al 0.0645 0.0514 'International Tables Vol C Tables 4.2.6.8 and 6.1.1.4'
Cl Cl 0.1484 0.1585 'International Tables Vol C Tables 4.2.6.8 and 6.1.1.4'

loop_
_geom_angle_atom_site_label_1
_geom_angle_atom_site_label_2
_geom_angle_atom_site_label_3
_geom_angle
_geom_angle_site_symmetry_1
_geom_angle_site_symmetry_3
O2 Al1 O1 109.48(5) . .
O2 Al1 C1 115.41(6) . .
O1 Al1 C1 114.98(6) . .
O2 Al1 N1 98.02(5) . .
O1 Al1 N1 98.62(5) . .
C1 Al1 N1 117.97(6) . .
C2 O1 Al1 126.52(8) . .
C16 N1 C23 112.52(10) . .
C16 N1 C17 111.82(10) . .
C23 N1 C17 103.12(9) . .
C16 N1 Al1 106.66(8) . .
C23 N1 Al1 111.10(8) . .
C17 N1 Al1 111.75(8) . .
Al1 C1 H1A 109.5 . .
Al1 C1 H1B 109.5 . .
H1A C1 H1B 109.5 . .
Al1 C1 H1C 109.5 . .
H1A C1 H1C 109.5 . .
H1B C1 H1C 109.5 . .
C29 O2 Al1 129.42(9) . .
C23 N2 C22 117.45(11) . .
C23 N2 C18 102.24(10) . .
C22 N2 C18 110.98(10) . .
C4 C3 C2 116.96(11) . .
C4 C3 C8 121.68(11) . .
C2 C3 C8 121.36(11) . .
C3 C4 C5 124.33(12) . .
C3 C4 H4 117.8 . .
C5 C4 H4 117.8 . .
C6 C5 C4 116.81(12) . .
C6 C5 C12 122.51(12) . .
C4 C5 C12 120.64(11) . .
C5 C6 C7 121.28(12) . .
C5 C6 H6 119.4 . .
C7 C6 H6 119.4 . .
C6 C7 C2 120.63(12) . .
C6 C7 C16 120.13(11) . .
C2 C7 C16 119.24(11) . .
C9 C8 C10 106.89(11) . .
C9 C8 C3 112.02(11) . .
C10 C8 C3 110.22(11) . .
C9 C8 C11 107.45(12) . .
C10 C8 C11 109.62(12) . .
C3 C8 C11 110.53(11) . .
C8 C9 H9A 109.5 . .
C8 C9 H9B 109.5 . .
H9A C9 H9B 109.5 . .
C8 C9 H9C 109.5 . .
H9A C9 H9C 109.5 . .
H9B C9 H9C 109.5 . .
C8 C10 H10A 109.5 . .
C8 C10 H10B 109.5 . .
H10A C10 H10B 109.5 . .
C8 C10 H10C 109.5 . .
H10A C10 H10C 109.5 . .
H10B C10 H10C 109.5 . .
C8 C11 H11A 109.5 . .
C8 C11 H11B 109.5 . .
H11A C11 H11B 109.5 . .
C8 C11 H11C 109.5 . .
H11A C11 H11C 109.5 . .
H11B C11 H11C 109.5 . .
C15 C12 C13 107.98(14) . .
C15 C12 C14 109.32(15) . .
C13 C12 C14 107.87(14) . .
C15 C12 C5 111.77(12) . .
C13 C12 C5 111.20(11) . .
C14 C12 C5 108.61(12) . .
C12 C13 H13A 109.5 . .
C12 C13 H13B 109.5 . .
H13A C13 H13B 109.5 . .
C12 C13 H13C 109.5 . .
H13A C13 H13C 109.5 . .
H13B C13 H13C 109.5 . .
C12 C14 H14A 109.5 . .
C12 C14 H14B 109.5 . .
H14A C14 H14B 109.5 . .
C12 C14 H14C 109.5 . .
H14A C14 H14C 109.5 . .
H14B C14 H14C 109.5 . .
C12 C15 H15A 109.5 . .
C12 C15 H15B 109.5 . .
H15A C15 H15B 109.5 . .
C12 C15 H15C 109.5 . .
H15A C15 H15C 109.5 . .
H15B C15 H15C 109.5 . .
N1 C16 C7 111.49(10) . .
N1 C16 H16A 109.3 . .
C7 C16 H16A 109.3 . .
N1 C16 H16B 109.3 . .
C7 C16 H16B 109.3 . .
H16A C16 H16B 108.0 . .
N1 C17 C18 104.41(10) . .
N1 C17 H17A 110.9 . .
C18 C17 H17A 110.9 . .
N1 C17 H17B 110.9 . .
C18 C17 H17B 110.9 . .
H17A C17 H17B 108.9 . .
N2 C18 C19 110.95(12) . .
N2 C18 C17 102.07(10) . .
C19 C18 C17 117.94(12) . .
N2 C18 H18 108.5 . .
C19 C18 H18 108.5 . .
C17 C18 H18 108.5 . .
C18 C19 C20 108.88(13) . .
C18 C19 H19A 109.9 . .
C20 C19 H19A 109.9 . .
C18 C19 H19B 109.9 . .
C20 C19 H19B 109.9 . .
H19A C19 H19B 108.3 . .
C21 C20 C19 110.58(12) . .
C21 C20 H20A 109.5 . .
C19 C20 H20A 109.5 . .
C21 C20 H20B 109.5 . .
C19 C20 H20B 109.5 . .
H20A C20 H20B 108.1 . .
C22 C21 C20 111.51(12) . .
C22 C21 H21A 109.3 . .
C20 C21 H21A 109.3 . .
C22 C21 H21B 109.3 . .
C20 C21 H21B 109.3 . .
H21A C21 H21B 108.0 . .
N2 C22 C21 108.05(12) . .
N2 C22 H22A 110.1 . .
C21 C22 H22A 110.1 . .
N2 C22 H22B 110.1 . .
C21 C22 H22B 110.1 . .
H22A C22 H22B 108.4 . .
N2 C23 C24 115.73(11) . .
N2 C23 N1 98.78(10) . .
C24 C23 N1 116.64(10) . .
N2 C23 H23 108.4 . .
C24 C23 H23 108.4 . .
N1 C23 H23 108.4 . .
C25 C24 C29 120.21(12) . .
C25 C24 C23 116.09(12) . .
C29 C24 C23 123.70(11) . .
C26 C25 C24 120.20(13) . .
C26 C25 H25 119.9 . .
C24 C25 H25 119.9 . .
C25 C26 C27 121.28(13) . .
C25 C26 Cl2 120.31(11) . .
C27 C26 Cl2 118.41(11) . .
C28 C27 C26 118.24(13) . .
C28 C27 H27 120.9 . .
C26 C27 H27 120.9 . .
C27 C28 C29 122.67(12) . .
C27 C28 Cl1 118.81(10) . .
C29 C28 Cl1 118.52(10) . .
O2 C29 C28 119.15(12) . .
O2 C29 C24 123.52(12) . .
C28 C29 C24 117.33(11) . .
C31 C30 H30A 109.5 . .
C31 C30 H30B 109.5 . .
H30A C30 H30B 109.5 . .
C31 C30 H30C 109.5 . .
H30A C30 H30C 109.5 . .
H30B C30 H30C 109.5 . .
C32 C31 C30 113.20(17) . .
C32 C31 H31A 108.9 . .
C30 C31 H31A 108.9 . .
C32 C31 H31B 108.9 . .
C30 C31 H31B 108.9 . .
H31A C31 H31B 107.8 . .
C31 C32 C32 114.34(18) . 2_655
C31 C32 H32A 108.7 . .
C32 C32 H32A 108.7 2_655 .
C31 C32 H32B 108.7 . .
C32 C32 H32B 108.7 2_655 .
H32A C32 H32B 107.6 . .
O1 C2 C7 118.87(11) . .
O1 C2 C3 121.17(11) . .
C7 C2 C3 119.95(11) . .

loop_
_geom_bond_atom_site_label_1
_geom_bond_atom_site_label_2
_geom_bond_distance
_geom_bond_site_symmetry_2
Cl1 C28 1.7348(14) .
Al1 O2 1.7439(10) .
Al1 O1 1.7440(10) .
Al1 C1 1.9423(15) .
Al1 N1 1.9891(12) .
O1 C2 1.3560(15) .
N1 C16 1.5046(16) .
N1 C23 1.5111(15) .
N1 C17 1.5113(16) .
C1 H1A 0.9800 .
C1 H1B 0.9800 .
C1 H1C 0.9800 .
Cl2 C26 1.7433(14) .
O2 C29 1.3285(15) .
N2 C23 1.4551(17) .
N2 C22 1.4687(16) .
N2 C18 1.4718(17) .
C3 C4 1.3963(18) .
C3 C2 1.4152(17) .
C3 C8 1.5371(17) .
C4 C5 1.4020(18) .
C4 H4 0.9500 .
C5 C6 1.3925(18) .
C5 C12 1.5362(18) .
C6 C7 1.3929(18) .
C6 H6 0.9500 .
C7 C2 1.4022(18) .
C7 C16 1.5096(17) .
C8 C9 1.5319(18) .
C8 C10 1.5332(19) .
C8 C11 1.537(2) .
C9 H9A 0.9800 .
C9 H9B 0.9800 .
C9 H9C 0.9800 .
C10 H10A 0.9800 .
C10 H10B 0.9800 .
C10 H10C 0.9800 .
C11 H11A 0.9800 .
C11 H11B 0.9800 .
C11 H11C 0.9800 .
C12 C15 1.525(2) .
C12 C13 1.528(2) .
C12 C14 1.531(2) .
C13 H13A 0.9800 .
C13 H13B 0.9800 .
C13 H13C 0.9800 .
C14 H14A 0.9800 .
C14 H14B 0.9800 .
C14 H14C 0.9800 .
C15 H15A 0.9800 .
C15 H15B 0.9800 .
C15 H15C 0.9800 .
C16 H16A 0.9900 .
C16 H16B 0.9900 .
C17 C18 1.5347(18) .
C17 H17A 0.9900 .
C17 H17B 0.9900 .
C18 C19 1.513(2) .
C18 H18 1.0000 .
C19 C20 1.531(2) .
C19 H19A 0.9900 .
C19 H19B 0.9900 .
C20 C21 1.531(2) .
C20 H20A 0.9900 .
C20 H20B 0.9900 .
C21 C22 1.521(2) .
C21 H21A 0.9900 .
C21 H21B 0.9900 .
C22 H22A 0.9900 .
C22 H22B 0.9900 .
C23 C24 1.5104(18) .
C23 H23 1.0000 .
C24 C25 1.3973(18) .
C24 C29 1.4084(18) .
C25 C26 1.3801(19) .
C25 H25 0.9500 .
C26 C27 1.387(2) .
C27 C28 1.3834(19) .
C27 H27 0.9500 .
C28 C29 1.4083(18) .
C30 C31 1.517(3) .
C30 H30A 0.9800 .
C30 H30B 0.9800 .
C30 H30C 0.9800 .
C31 C32 1.516(3) .
C31 H31A 0.9900 .
C31 H31B 0.9900 .
C32 C32 1.516(3) 2_655
C32 H32A 0.9900 .
C32 H32B 0.9900 .
